data_9013335
loop_
_publ_author_name
'Sokolova, E.'
'Hawthorne, F. C.'

_publ_section_title
;The crystal chemistry of the scapolite-group minerals. I. crystal structure
 and long-range order Locality: Pargas, Finland Note: S13
;
_journal_name_full 'The Canadian Mineralogist'
_journal_page_first 1527
_journal_page_last 1554
_journal_paper_doi 10.3749/canmin.46.6.1527
_journal_volume 46
_journal_year 2008
_chemical_compound_source 'Pargas, Finland'
_chemical_formula_sum 'C3.36 Al4.72 Ca2.68 Cl0.16 K0.08 Na1.24 O50.08 S Si7.28'
_chemical_name_mineral Scapolite
_space_group_IT_number 86
_symmetry_space_group_name_Hall '-P 4bc'
_symmetry_space_group_name_H-M 'P 42/n :2'
_cell_angle_alpha 90
_cell_angle_beta 90
_cell_angle_gamma 90
_cell_length_a 12.1498
_cell_length_b 12.1498
_cell_length_c 7.5681
_cell_formula_units_Z 2
_cell_volume 1117.185
_database_code_amcsd 0006226
_exptl_crystal_density_diffrn 4.014
_cod_original_sg_symbol_H-M 'P 42/n'
_cod_original_formula_sum '(Na1.24 Ca2.68 K.08) (Al4.72 Si7.28) O50.08 Cl.16 C3.36 S'
_cod_database_code 9013335

loop_
_space_group_symop_operation_xyz
x,y,z
y,1/2-x,1/2-z
-y,1/2+x,1/2+z
1/2+x,1/2+y,-z
1/2-x,1/2-y,z
1/2-y,x,1/2-z
1/2+y,-x,1/2+z
-x,-y,-z

loop_
_atom_site_label
_atom_site_fract_x
_atom_site_fract_y
_atom_site_fract_z
_atom_site_occupancy
_atom_site_U_iso_or_equiv
Na 0.10836 0.03385 0.74017 0.31000 0.02500
Ca 0.10836 0.03385 0.74017 0.67000 0.02500
K 0.10836 0.03385 0.74017 0.02000 0.02500
Al1 0.58899 0.65878 0.74772 0.20000 0.00840
Si1 0.58899 0.65878 0.74772 0.80000 0.00840
Si2 0.90836 0.16488 0.54712 0.20000 0.00950
Al2 0.90836 0.16488 0.54712 0.80000 0.00950
Si3 0.66224 0.08783 0.46032 0.82000 0.00870
Al3 0.66224 0.08783 0.46032 0.18000 0.00870
O1 0.70840 0.59950 0.75190 1.00000 0.01580
O2 0.93690 0.12280 0.75890 1.00000 0.01490
O3 0.60130 0.19430 0.54710 1.00000 0.01770
O4 0.79570 0.09820 0.46150 1.00000 0.01680
O5 0.61630 0.98250 0.92340 1.00000 0.01850
O6 0.51880 0.61870 0.92420 1.00000 0.01820
Cl 0.25000 0.25000 0.75000 0.16000 0.11940
C 0.26200 0.24900 0.72400 0.84000 0.01300
O12 0.26200 0.24900 0.72400 0.84000 0.01300
O13 0.26200 0.24900 0.72400 0.84000 0.01300
O14 0.26200 0.24900 0.72400 0.84000 0.01300
S 0.25000 0.25000 0.75000 1.00000 0.11940
O15 0.25000 0.25000 0.75000 1.00000 0.11940
O16 0.25000 0.25000 0.75000 1.00000 0.11940
O17 0.25000 0.25000 0.75000 1.00000 0.11940
O18 0.25000 0.25000 0.75000 1.00000 0.11940
O7 0.36900 0.26800 0.74700 1.00000 0.02000
O8 0.20300 0.33800 0.74500 1.00000 0.05800
O9 0.23000 0.14900 0.75600 1.00000 0.05100

loop_
_cod_related_entry_id
_cod_related_entry_database
_cod_related_entry_code
1 AMCSD 0006226
